data_4500032
loop_
_publ_author_name
'Gagnon, Eric'
'Maris, Thierry'
'Arseneault, Pierre-Marc'
'Maly, Kenneth E.'
'Wuest,James D'

_publ_section_title
;
 Structural Features in Crystals of Derivatives of Benzene with Multiple
 Contiguous Phenyl Substituents
;
_journal_name_full 'Cryst. Growth & Design'
_journal_page_first 648
_journal_page_last 657
_journal_paper_doi 10.1021/cg9010746
_journal_volume 10
_journal_year 2010
_chemical_compound_source 'Synthesized by the authors. See text'
_chemical_formula_moiety '2(C37 H28), 0.5(C6 H6)'
_chemical_formula_sum 'C77 H59'
_chemical_formula_weight 984.24
_chemical_name_systematic
; 
 ? 
;
_space_group_IT_number 60
_symmetry_cell_setting orthorhombic
_symmetry_space_group_name_Hall '-P 2n 2ab'
_symmetry_space_group_name_H-M 'P b c n'
_atom_sites_solution_hydrogens geom
_atom_sites_solution_primary direct
_atom_sites_solution_secondary difmap
_audit_creation_method SHELXL-97
_cell_angle_alpha 90
_cell_angle_beta 90
_cell_angle_gamma 90
_cell_formula_units_Z 8
_cell_length_a 38.2531(7)
_cell_length_b 11.7127(2)
_cell_length_c 24.2180(4)
_cell_measurement_reflns_used 21224
_cell_measurement_temperature 150
_cell_measurement_theta_max 67.21
_cell_measurement_theta_min 3.65
_cell_volume 10850.8(3)
_computing_cell_refinement 'SAINT V7.34A (Bruker AXS, 2006b)'
_computing_data_collection 'APEX2 v2.1-0 (Bruker AXS, 2006a)'
_computing_data_reduction 'SAINT V7.34A (Bruker AXS, 2006b)'
_computing_molecular_graphics 'SHELXTL v6.12 (Bruker AXS, 2001)'
_computing_publication_material 'UdMX (Maris, 2004)'
_computing_structure_refinement 'SHELXL97 (Sheldrick, 1997)'
_computing_structure_solution 'SIR97 (Altomare et al., 1997)'
_diffrn_ambient_temperature 150
_diffrn_detector_area_resol_mean 8.2
_diffrn_measured_fraction_theta_full 0.950
_diffrn_measured_fraction_theta_max 0.950
_diffrn_measurement_device_type 'Bruker Microstar'
_diffrn_measurement_method \w
_diffrn_radiation_monochromator 'Helios optics'
_diffrn_radiation_source 'Rotating Anode'
_diffrn_radiation_type CuK\a
_diffrn_radiation_wavelength 1.54178
_diffrn_reflns_av_R_equivalents 0.043
_diffrn_reflns_av_sigmaI/netI 0.0297
_diffrn_reflns_limit_h_max 38
_diffrn_reflns_limit_h_min -41
_diffrn_reflns_limit_k_max 14
_diffrn_reflns_limit_k_min -14
_diffrn_reflns_limit_l_max 29
_diffrn_reflns_limit_l_min -29
_diffrn_reflns_number 176960
_diffrn_reflns_theta_full 68.22
_diffrn_reflns_theta_max 68.22
_diffrn_reflns_theta_min 3.65
_exptl_absorpt_coefficient_mu 0.513
_exptl_absorpt_correction_T_max 0.9697
_exptl_absorpt_correction_T_min 0.7677
_exptl_absorpt_correction_type multi-scan
_exptl_absorpt_process_details 'Sadabs (Sheldrick,1996)'
_exptl_crystal_colour Colorless
_exptl_crystal_density_diffrn 1.205
_exptl_crystal_density_method 'not measured'
_exptl_crystal_description needle-like
_exptl_crystal_F_000 4168
_exptl_crystal_size_max 0.12
_exptl_crystal_size_mid 0.10
_exptl_crystal_size_min 0.06
_refine_diff_density_max 0.254
_refine_diff_density_min -0.303
_refine_diff_density_rms 0.037
_refine_ls_extinction_method none
_refine_ls_goodness_of_fit_ref 1.034
_refine_ls_hydrogen_treatment constr
_refine_ls_matrix_type full
_refine_ls_number_parameters 697
_refine_ls_number_reflns 9435
_refine_ls_number_restraints 11
_refine_ls_restrained_S_all 1.037
_refine_ls_R_factor_all 0.0673
_refine_ls_R_factor_gt 0.0472
_refine_ls_shift/su_max 0.010
_refine_ls_shift/su_mean 0.000
_refine_ls_structure_factor_coef Fsqd
_refine_ls_weighting_details 'calc w=1/[\s^2^(Fo^2^)+(0.0861P)^2^+0.3017P] where P=(Fo^2^+2Fc^2^)/3'
_refine_ls_weighting_scheme calc
_refine_ls_wR_factor_gt 0.1309
_refine_ls_wR_factor_ref 0.1398
_reflns_number_gt 6780
_reflns_number_total 9435
_reflns_threshold_expression I>2\s(I)
_cod_data_source_file deposit.cif
_cod_data_source_block MPPB
_cod_original_sg_symbol_H-M Pbcn
_cod_database_code 4500032

loop_
_symmetry_equiv_pos_as_xyz
'x, y, z'
'-x+1/2, -y+1/2, z+1/2'
'-x, y, -z+1/2'
'x+1/2, -y+1/2, -z'
'-x, -y, -z'
'x-1/2, y-1/2, -z-1/2'
'x, -y, z-1/2'
'-x-1/2, y-1/2, z'

loop_
_atom_site_label
_atom_site_type_symbol
_atom_site_fract_x
_atom_site_fract_y
_atom_site_fract_z
_atom_site_U_iso_or_equiv
_atom_site_adp_type
_atom_site_occupancy
_atom_site_symmetry_multiplicity
_atom_site_calc_flag
_atom_site_refinement_flags
C1 C 0.07297(5) 0.43134(15) 0.47378(7) 0.0400(4) Uani 1 1 d .
C2 C 0.05155(5) 0.37183(14) 0.51070(7) 0.0379(4) Uani 1 1 d .
C3 C 0.05488(5) 0.38995(14) 0.56804(7) 0.0386(4) Uani 1 1 d .
C4 C 0.08157(5) 0.46033(15) 0.58809(7) 0.0388(4) Uani 1 1 d .
C5 C 0.10379(5) 0.51875(14) 0.55108(7) 0.0388(4) Uani 1 1 d .
C6 C 0.09771(5) 0.50825(14) 0.49389(7) 0.0389(4) Uani 1 1 d .
C7 C 0.06942(6) 0.41285(17) 0.41221(7) 0.0498(5) Uani 1 1 d .
H7A H 0.0598 0.4818 0.3951 0.075 Uiso 1 1 calc R
H7B H 0.0537 0.3483 0.4053 0.075 Uiso 1 1 calc R
H7C H 0.0925 0.3965 0.3964 0.075 Uiso 1 1 calc R
C8 C 0.02502(5) 0.29045(15) 0.48865(7) 0.0406(5) Uani 1 1 d .
C9 C -0.00955(6) 0.32176(18) 0.48225(8) 0.0501(5) Uani 1 1 d .
H9 H -0.0168 0.3970 0.4914 0.060 Uiso 1 1 calc R
C10 C -0.03373(7) 0.2436(2) 0.46251(8) 0.0633(6) Uani 1 1 d .
H10 H -0.0575 0.2655 0.4580 0.076 Uiso 1 1 calc R
C11 C -0.02351(8) 0.1350(2) 0.44949(9) 0.0706(8) Uani 1 1 d .
H11 H -0.0404 0.0812 0.4372 0.085 Uiso 1 1 calc R
C12 C 0.01083(8) 0.10333(18) 0.45399(8) 0.0643(7) Uani 1 1 d .
H12 H 0.0178 0.0284 0.4439 0.077 Uiso 1 1 calc R
C13 C 0.03522(6) 0.18040(16) 0.47324(7) 0.0498(5) Uani 1 1 d .
H13 H 0.0591 0.1586 0.4760 0.060 Uiso 1 1 calc R
C14 C 0.02843(5) 0.33962(15) 0.60677(6) 0.0395(4) Uani 1 1 d .
C15 C 0.00788(6) 0.41132(17) 0.63892(7) 0.0491(5) Uani 1 1 d .
H15 H 0.0112 0.4915 0.6366 0.059 Uiso 1 1 calc R
C16 C -0.01725(6) 0.3687(2) 0.67416(8) 0.0581(6) Uani 1 1 d .
H16 H -0.0309 0.4192 0.6960 0.070 Uiso 1 1 calc R
C17 C -0.02253(6) 0.2529(2) 0.67750(8) 0.0613(6) Uani 1 1 d .
H17 H -0.0398 0.2233 0.7018 0.074 Uiso 1 1 calc R
C18 C -0.00275(6) 0.17947(19) 0.64563(8) 0.0560(6) Uani 1 1 d .
H18 H -0.0066 0.0994 0.6476 0.067 Uiso 1 1 calc R
C19 C 0.02268(6) 0.22281(16) 0.61074(7) 0.0481(5) Uani 1 1 d .
H19 H 0.0364 0.1719 0.5892 0.058 Uiso 1 1 calc R
C20 C 0.08710(5) 0.47430(16) 0.64905(7) 0.0445(5) Uani 1 1 d .
C21 C 0.08129(6) 0.57773(19) 0.67471(8) 0.0569(6) Uani 1 1 d .
H21 H 0.0725 0.6400 0.6538 0.068 Uiso 1 1 calc R
C22 C 0.08810(7) 0.5925(2) 0.73069(9) 0.0743(8) Uani 1 1 d .
H22 H 0.0839 0.6643 0.7477 0.089 Uiso 1 1 calc R
C23 C 0.10099(7) 0.5019(3) 0.76154(9) 0.0755(8) Uani 1 1 d .
H23 H 0.1060 0.5114 0.7997 0.091 Uiso 1 1 calc R
C24 C 0.10632(7) 0.3996(2) 0.73661(8) 0.0677(7) Uani 1 1 d .
H24 H 0.1150 0.3373 0.7576 0.081 Uiso 1 1 calc R
C25 C 0.09927(6) 0.38455(19) 0.68091(7) 0.0533(5) Uani 1 1 d .
H25 H 0.1028 0.3119 0.6644 0.064 Uiso 1 1 calc R
C26 C 0.13395(5) 0.58683(15) 0.57274(6) 0.0393(4) Uani 1 1 d .
C27 C 0.13772(5) 0.70298(15) 0.56304(7) 0.0454(5) Uani 1 1 d .
H27 H 0.1211 0.7415 0.5407 0.054 Uiso 1 1 calc R
C28 C 0.16531(6) 0.76344(17) 0.58542(8) 0.0510(5) Uani 1 1 d .
H28 H 0.1675 0.8429 0.5784 0.061 Uiso 1 1 calc R
C29 C 0.18972(6) 0.70892(17) 0.61789(8) 0.0499(5) Uani 1 1 d .
H29 H 0.2085 0.7508 0.6337 0.060 Uiso 1 1 calc R
C30 C 0.18674(6) 0.59312(17) 0.62734(7) 0.0467(5) Uani 1 1 d .
H30 H 0.2037 0.5549 0.6492 0.056 Uiso 1 1 calc R
C31 C 0.15915(5) 0.53285(16) 0.60503(7) 0.0421(5) Uani 1 1 d .
H31 H 0.1573 0.4532 0.6118 0.051 Uiso 1 1 calc R
C32 C 0.11766(6) 0.57882(15) 0.45282(7) 0.0432(5) Uani 1 1 d .
C33 C 0.15096(6) 0.55107(19) 0.43582(8) 0.0552(6) Uani 1 1 d .
H33 H 0.1625 0.4868 0.4512 0.066 Uiso 1 1 calc R
C34 C 0.16773(7) 0.6177(2) 0.39580(9) 0.0678(7) Uani 1 1 d .
H34 H 0.1907 0.5985 0.3839 0.081 Uiso 1 1 calc R
C35 C 0.15104(8) 0.7109(2) 0.37367(8) 0.0667(7) Uani 1 1 d .
H35 H 0.1627 0.7568 0.3471 0.080 Uiso 1 1 calc R
C36 C 0.11805(8) 0.73769(18) 0.38954(8) 0.0609(6) Uani 1 1 d .
H36 H 0.1066 0.8018 0.3738 0.073 Uiso 1 1 calc R
C37 C 0.10121(6) 0.67203(17) 0.42840(7) 0.0520(5) Uani 1 1 d .
H37 H 0.0779 0.6906 0.4388 0.062 Uiso 1 1 calc R
C38 C 0.14091(5) 1.04867(14) 0.35053(6) 0.0373(4) Uani 1 1 d .
C39 C 0.16422(5) 1.03660(14) 0.39490(6) 0.0357(4) Uani 1 1 d .
C40 C 0.19766(5) 0.99111(13) 0.38675(6) 0.0339(4) Uani 1 1 d .
C41 C 0.20865(5) 0.96082(13) 0.33304(6) 0.0331(4) Uani 1 1 d .
C42 C 0.18488(5) 0.96880(14) 0.28901(6) 0.0340(4) Uani 1 1 d .
C43 C 0.15134(5) 1.01197(14) 0.29807(6) 0.0359(4) Uani 1 1 d .
C44 C 0.10491(6) 1.09763(19) 0.35980(8) 0.0526(5) Uani 1 1 d .
H44A H 0.0890 1.0367 0.3715 0.079 Uiso 1 1 calc R
H44B H 0.0963 1.1315 0.3254 0.079 Uiso 1 1 calc R
H44C H 0.1060 1.1565 0.3885 0.079 Uiso 1 1 calc R
C45 C 0.15269(5) 1.07398(15) 0.45149(7) 0.0400(4) Uani 1 1 d .
C46 C 0.13630(6) 0.99927(17) 0.48671(7) 0.0518(5) Uani 1 1 d .
H46 H 0.1332 0.9220 0.4758 0.062 Uiso 1 1 calc R
C47 C 0.12422(7) 1.0348(2) 0.53787(8) 0.0615(6) Uani 1 1 d .
H47 H 0.1128 0.9822 0.5616 0.074 Uiso 1 1 calc R
C48 C 0.12879(6) 1.1455(2) 0.55419(8) 0.0634(6) Uani 1 1 d .
H48 H 0.1206 1.1699 0.5893 0.076 Uiso 1 1 calc R
C49 C 0.14526(7) 1.2212(2) 0.51976(9) 0.0701(7) Uani 1 1 d .
H49 H 0.1484 1.2982 0.5310 0.084 Uiso 1 1 calc R
C50 C 0.15741(6) 1.18540(18) 0.46849(8) 0.0581(6) Uani 1 1 d .
H50 H 0.1691 1.2380 0.4450 0.070 Uiso 1 1 calc R
C51 C 0.22162(5) 0.97304(14) 0.43481(6) 0.0345(4) Uani 1 1 d .
C52 C 0.22056(6) 0.87080(15) 0.46334(7) 0.0459(5) Uani 1 1 d .
H52 H 0.2042 0.8138 0.4529 0.055 Uiso 1 1 calc R
C53 C 0.24316(6) 0.85045(16) 0.50712(7) 0.0494(5) Uani 1 1 d .
H53 H 0.2422 0.7795 0.5261 0.059 Uiso 1 1 calc R
C54 C 0.26668(5) 0.93173(16) 0.52303(7) 0.0444(5) Uani 1 1 d .
H54 H 0.2824 0.9170 0.5525 0.053 Uiso 1 1 calc R
C55 C 0.26749(6) 1.03521(17) 0.49606(8) 0.0508(5) Uani 1 1 d .
H55 H 0.2834 1.0928 0.5075 0.061 Uiso 1 1 calc R
C56 C 0.24496(6) 1.05520(15) 0.45211(7) 0.0466(5) Uani 1 1 d .
H56 H 0.2457 1.1268 0.4337 0.056 Uiso 1 1 calc R
C57 C 0.24519(5) 0.92385(14) 0.32145(6) 0.0336(4) Uani 1 1 d .
C58 C 0.25785(6) 0.81724(15) 0.33662(7) 0.0441(5) Uani 1 1 d .
H58 H 0.2432 0.7666 0.3567 0.053 Uiso 1 1 calc R
C59 C 0.29131(6) 0.78361(16) 0.32311(8) 0.0508(5) Uani 1 1 d .
H59 H 0.2994 0.7102 0.3338 0.061 Uiso 1 1 calc R
C60 C 0.31307(6) 0.85632(17) 0.29414(8) 0.0492(5) Uani 1 1 d .
H60 H 0.3362 0.8334 0.2850 0.059 Uiso 1 1 calc R
C61 C 0.30092(6) 0.96218(17) 0.27870(8) 0.0484(5) Uani 1 1 d .
H61 H 0.3156 1.0125 0.2586 0.058 Uiso 1 1 calc R
C62 C 0.26739(5) 0.99553(15) 0.29239(7) 0.0427(5) Uani 1 1 d .
H62 H 0.2594 1.0690 0.2817 0.051 Uiso 1 1 calc R
C63 C 0.19508(5) 0.92597(15) 0.23299(6) 0.0368(4) Uani 1 1 d .
C64 C 0.20202(6) 0.99952(18) 0.18984(7) 0.0559(6) Uani 1 1 d .
H64 H 0.2008 1.0796 0.1957 0.067 Uiso 1 1 calc R
C65 C 0.21082(7) 0.9576(2) 0.13793(8) 0.0698(7) Uani 1 1 d .
H65 H 0.2155 1.0093 0.1087 0.084 Uiso 1 1 calc R
C66 C 0.21273(6) 0.8431(2) 0.12870(8) 0.0696(7) Uani 1 1 d .
H66 H 0.2186 0.8150 0.0931 0.083 Uiso 1 1 calc R
C67 C 0.20613(7) 0.7685(2) 0.17123(9) 0.0717(7) Uani 1 1 d .
H67 H 0.2077 0.6886 0.1651 0.086 Uiso 1 1 calc R
C68 C 0.19724(6) 0.80944(17) 0.22294(8) 0.0554(6) Uani 1 1 d .
H68 H 0.1925 0.7571 0.2520 0.066 Uiso 1 1 calc R
C69 C 0.12483(5) 1.01227(15) 0.25222(7) 0.0384(4) Uani 1 1 d .
C70 C 0.12144(6) 1.10215(16) 0.21571(7) 0.0478(5) Uani 1 1 d .
H70 H 0.1367 1.1659 0.2184 0.057 Uiso 1 1 calc R
C71 C 0.09586(6) 1.09977(19) 0.17504(8) 0.0559(6) Uani 1 1 d .
H71 H 0.0936 1.1619 0.1501 0.067 Uiso 1 1 calc R
C72 C 0.07400(7) 1.0079(2) 0.17095(8) 0.0642(6) Uani 1 1 d .
H72 H 0.0564 1.0068 0.1434 0.077 Uiso 1 1 calc R
C73 C 0.07738(7) 0.9168(2) 0.20657(9) 0.0712(7) Uani 1 1 d .
H73 H 0.0624 0.8525 0.2033 0.085 Uiso 1 1 calc R
C74 C 0.10287(6) 0.92035(19) 0.24717(8) 0.0585(6) Uani 1 1 d .
H74 H 0.1052 0.8579 0.2720 0.070 Uiso 1 1 calc R
C75 C 0.0000 0.6712(3) 0.7500 0.134(2) Uani 1 2 d SDU
H75 H 0.0000 0.5901 0.7500 0.161 Uiso 1 2 calc SR
C76 C 0.00800(9) 0.72913(19) 0.79828(10) 0.1031(10) Uani 1 1 d DU
H76 H 0.0123 0.6883 0.8315 0.124 Uiso 1 1 calc R
C77 C 0.00967(9) 0.84724(18) 0.79760(9) 0.1049(10) Uani 1 1 d DU
H77 H 0.0173 0.8881 0.8293 0.126 Uiso 1 1 calc R
C78 C 0.0000 0.9049(3) 0.7500 0.151(3) Uani 1 2 d SDU
H78 H 0.0000 0.9860 0.7500 0.181 Uiso 1 2 calc SR

loop_
_atom_site_aniso_label
_atom_site_aniso_U_11
_atom_site_aniso_U_22
_atom_site_aniso_U_33
_atom_site_aniso_U_23
_atom_site_aniso_U_13
_atom_site_aniso_U_12
C1 0.0444(13) 0.0434(10) 0.0322(8) 0.0006(7) -0.0007(8) -0.0015(8)
C2 0.0393(13) 0.0397(9) 0.0347(8) -0.0002(7) -0.0017(8) -0.0019(8)
C3 0.0415(13) 0.0409(9) 0.0334(8) -0.0007(7) 0.0009(8) -0.0028(8)
C4 0.0402(13) 0.0445(9) 0.0317(8) -0.0019(7) 0.0008(8) -0.0036(8)
C5 0.0405(13) 0.0419(9) 0.0341(8) -0.0017(7) 0.0015(8) -0.0037(8)
C6 0.0417(13) 0.0411(9) 0.0337(8) 0.0009(7) 0.0013(8) -0.0023(8)
C7 0.0615(16) 0.0549(11) 0.0331(9) 0.0000(8) -0.0009(9) -0.0111(10)
C8 0.0457(14) 0.0434(10) 0.0327(8) 0.0001(7) -0.0014(8) -0.0059(9)
C9 0.0487(16) 0.0550(11) 0.0467(10) -0.0019(8) -0.0034(9) -0.0036(10)
C10 0.0499(16) 0.0913(17) 0.0487(11) -0.0046(11) -0.0087(10) -0.0134(13)
C11 0.084(2) 0.0794(17) 0.0486(12) -0.0134(11) -0.0038(12) -0.0376(15)
C12 0.097(2) 0.0487(12) 0.0475(11) -0.0106(9) -0.0002(12) -0.0140(13)
C13 0.0579(15) 0.0494(11) 0.0419(10) -0.0052(8) -0.0006(9) 0.0011(10)
C14 0.0408(13) 0.0472(10) 0.0303(8) 0.0012(7) -0.0037(7) -0.0051(8)
C15 0.0469(14) 0.0576(11) 0.0428(10) 0.0004(8) 0.0034(9) -0.0040(10)
C16 0.0465(15) 0.0805(15) 0.0474(11) 0.0023(10) 0.0093(10) -0.0023(11)
C17 0.0422(15) 0.0940(17) 0.0476(11) 0.0195(11) 0.0021(10) -0.0153(12)
C18 0.0561(16) 0.0603(12) 0.0516(11) 0.0143(10) -0.0056(10) -0.0160(11)
C19 0.0530(15) 0.0527(11) 0.0386(9) 0.0045(8) -0.0039(9) -0.0080(9)
C20 0.0410(14) 0.0594(11) 0.0331(9) -0.0034(8) 0.0043(8) -0.0139(9)
C21 0.0630(17) 0.0632(13) 0.0444(10) -0.0127(9) 0.0080(10) -0.0212(11)
C22 0.084(2) 0.0923(17) 0.0468(12) -0.0261(12) 0.0162(12) -0.0403(15)
C23 0.075(2) 0.120(2) 0.0308(10) -0.0099(13) 0.0060(11) -0.0445(16)
C24 0.0632(18) 0.1064(19) 0.0334(10) 0.0076(11) -0.0028(10) -0.0167(14)
C25 0.0512(15) 0.0733(13) 0.0353(9) 0.0020(9) -0.0002(9) -0.0061(10)
C26 0.0399(13) 0.0488(10) 0.0292(8) -0.0032(7) 0.0042(7) -0.0052(8)
C27 0.0444(14) 0.0487(10) 0.0431(9) -0.0013(8) -0.0017(9) -0.0068(9)
C28 0.0499(15) 0.0483(11) 0.0550(11) -0.0057(9) -0.0016(10) -0.0095(10)
C29 0.0441(14) 0.0612(12) 0.0444(10) -0.0136(9) 0.0002(9) -0.0107(10)
C30 0.0414(14) 0.0630(12) 0.0356(9) -0.0049(8) -0.0005(8) -0.0018(9)
C31 0.0444(14) 0.0494(10) 0.0324(8) -0.0027(7) 0.0048(8) -0.0048(9)
C32 0.0492(15) 0.0488(10) 0.0315(8) -0.0033(7) 0.0037(8) -0.0115(9)
C33 0.0526(16) 0.0673(13) 0.0459(10) 0.0010(9) 0.0058(10) -0.0055(11)
C34 0.0560(17) 0.0970(18) 0.0504(12) -0.0064(12) 0.0164(11) -0.0234(14)
C35 0.085(2) 0.0822(16) 0.0325(10) 0.0071(10) -0.0007(11) -0.0400(14)
C36 0.088(2) 0.0598(12) 0.0352(10) 0.0084(9) -0.0048(11) -0.0167(12)
C37 0.0599(16) 0.0557(11) 0.0402(10) 0.0061(8) 0.0022(9) -0.0066(10)
C38 0.0348(12) 0.0435(9) 0.0336(8) 0.0003(7) 0.0013(7) 0.0016(8)
C39 0.0388(13) 0.0375(8) 0.0307(8) -0.0004(7) 0.0003(7) 0.0004(8)
C40 0.0371(12) 0.0349(8) 0.0299(8) 0.0014(6) -0.0001(7) -0.0014(7)
C41 0.0345(12) 0.0342(8) 0.0304(8) 0.0022(6) 0.0001(7) -0.0012(7)
C42 0.0360(12) 0.0369(8) 0.0290(8) 0.0033(6) 0.0015(7) -0.0017(8)
C43 0.0370(13) 0.0402(9) 0.0305(8) 0.0036(7) -0.0013(7) -0.0011(8)
C44 0.0437(15) 0.0734(13) 0.0408(10) -0.0056(9) -0.0015(9) 0.0154(10)
C45 0.0358(13) 0.0509(10) 0.0332(8) -0.0048(7) -0.0027(8) 0.0088(8)
C46 0.0596(16) 0.0578(12) 0.0381(9) -0.0043(8) 0.0098(9) 0.0034(10)
C47 0.0655(17) 0.0810(15) 0.0380(10) -0.0006(10) 0.0108(10) 0.0102(12)
C48 0.0622(17) 0.0913(17) 0.0367(10) -0.0147(11) -0.0005(10) 0.0246(13)
C49 0.087(2) 0.0694(14) 0.0537(12) -0.0250(11) 0.0009(12) 0.0117(13)
C50 0.0725(18) 0.0521(11) 0.0496(11) -0.0101(9) 0.0055(10) 0.0030(11)
C51 0.0345(12) 0.0406(9) 0.0285(8) -0.0018(7) 0.0020(7) 0.0045(8)
C52 0.0522(15) 0.0439(10) 0.0417(9) 0.0045(8) -0.0111(9) -0.0080(9)
C53 0.0587(15) 0.0478(10) 0.0416(10) 0.0093(8) -0.0124(9) -0.0035(10)
C54 0.0469(14) 0.0542(11) 0.0322(8) -0.0019(7) -0.0069(8) 0.0073(9)
C55 0.0536(15) 0.0505(11) 0.0482(10) -0.0042(9) -0.0150(10) -0.0069(9)
C56 0.0532(15) 0.0423(10) 0.0442(10) 0.0049(8) -0.0102(9) -0.0058(9)
C57 0.0354(12) 0.0396(9) 0.0258(7) -0.0016(6) -0.0018(7) 0.0001(7)
C58 0.0446(14) 0.0428(10) 0.0449(10) 0.0066(8) 0.0047(9) 0.0024(9)
C59 0.0473(15) 0.0469(10) 0.0583(11) 0.0035(9) 0.0021(10) 0.0114(9)
C60 0.0366(14) 0.0577(12) 0.0534(11) -0.0064(9) 0.0021(9) 0.0067(10)
C61 0.0423(15) 0.0521(11) 0.0508(11) 0.0017(9) 0.0072(9) -0.0040(9)
C62 0.0408(14) 0.0419(9) 0.0454(10) 0.0048(7) 0.0025(9) -0.0001(8)
C63 0.0307(12) 0.0515(10) 0.0282(8) 0.0009(7) 0.0000(7) 0.0007(8)
C64 0.0627(16) 0.0645(12) 0.0404(10) 0.0132(9) 0.0144(10) 0.0196(11)
C65 0.0680(18) 0.1060(19) 0.0354(10) 0.0199(11) 0.0148(10) 0.0331(14)
C66 0.0559(17) 0.117(2) 0.0356(10) -0.0188(12) 0.0016(10) 0.0161(14)
C67 0.080(2) 0.0761(15) 0.0590(14) -0.0291(12) 0.0111(12) -0.0105(13)
C68 0.0666(17) 0.0553(12) 0.0442(10) -0.0092(9) 0.0099(10) -0.0129(11)
C69 0.0324(12) 0.0531(10) 0.0298(8) 0.0023(7) 0.0015(7) 0.0027(8)
C70 0.0533(15) 0.0514(11) 0.0387(9) 0.0023(8) -0.0042(9) 0.0027(9)
C71 0.0636(17) 0.0645(13) 0.0396(10) 0.0103(9) -0.0092(10) 0.0062(11)
C72 0.0568(17) 0.0963(17) 0.0394(10) 0.0131(10) -0.0140(10) -0.0109(13)
C73 0.0683(19) 0.0947(17) 0.0507(12) 0.0224(12) -0.0191(11) -0.0307(14)
C74 0.0588(17) 0.0723(13) 0.0444(10) 0.0192(10) -0.0150(10) -0.0177(12)
C75 0.160(5) 0.0657(19) 0.176(4) 0.000 -0.092(4) 0.000
C76 0.092(3) 0.0995(14) 0.118(2) 0.0174(15) -0.038(2) 0.0091(18)
C77 0.133(3) 0.1009(14) 0.0802(16) -0.0226(13) 0.0377(18) -0.015(2)
C78 0.307(9) 0.067(2) 0.078(2) 0.000 0.082(3) 0.000

loop_
_atom_type_symbol
_atom_type_description
_atom_type_scat_dispersion_real
_atom_type_scat_dispersion_imag
_atom_type_scat_source
C C 0.0181 0.0091 'International Tables Vol C Tables 4.2.6.8 and 6.1.1.4'
H H 0.0000 0.0000 'International Tables Vol C Tables 4.2.6.8 and 6.1.1.4'

loop_
_geom_angle_atom_site_label_1
_geom_angle_atom_site_label_2
_geom_angle_atom_site_label_3
_geom_angle
_geom_angle_site_symmetry_1
_geom_angle_site_symmetry_3
_geom_angle_publ_flag
C6 C1 C2 119.76(15) . . y
C6 C1 C7 119.84(16) . . y
C2 C1 C7 120.41(16) . . y
C1 C2 C3 120.10(16) . . y
C1 C2 C8 119.22(15) . . y
C3 C2 C8 120.67(15) . . y
C4 C3 C2 119.74(16) . . y
C4 C3 C14 120.44(14) . . y
C2 C3 C14 119.70(16) . . y
C3 C4 C5 120.29(15) . . y
C3 C4 C20 120.58(15) . . y
C5 C4 C20 119.13(16) . . y
C6 C5 C4 118.81(16) . . y
C6 C5 C26 121.18(15) . . y
C4 C5 C26 119.97(14) . . y
C1 C6 C5 120.76(15) . . y
C1 C6 C32 117.99(15) . . y
C5 C6 C32 121.25(16) . . y
C1 C7 H7A 109.5 . . y
C1 C7 H7B 109.5 . . y
H7A C7 H7B 109.5 . . y
C1 C7 H7C 109.5 . . y
H7A C7 H7C 109.5 . . y
H7B C7 H7C 109.5 . . y
C9 C8 C13 118.83(18) . . y
C9 C8 C2 121.48(17) . . y
C13 C8 C2 119.68(18) . . y
C8 C9 C10 120.1(2) . . y
C8 C9 H9 119.9 . . y
C10 C9 H9 119.9 . . y
C11 C10 C9 120.2(2) . . y
C11 C10 H10 119.9 . . y
C9 C10 H10 119.9 . . y
C10 C11 C12 120.6(2) . . y
C10 C11 H11 119.7 . . y
C12 C11 H11 119.7 . . y
C11 C12 C13 119.9(2) . . y
C11 C12 H12 120.1 . . y
C13 C12 H12 120.1 . . y
C12 C13 C8 120.3(2) . . y
C12 C13 H13 119.8 . . y
C8 C13 H13 119.8 . . y
C15 C14 C19 117.85(18) . . y
C15 C14 C3 119.63(16) . . y
C19 C14 C3 122.48(17) . . y
C16 C15 C14 121.48(19) . . y
C16 C15 H15 119.3 . . y
C14 C15 H15 119.3 . . y
C17 C16 C15 119.8(2) . . y
C17 C16 H16 120.1 . . y
C15 C16 H16 120.1 . . y
C16 C17 C18 120.1(2) . . y
C16 C17 H17 120.0 . . y
C18 C17 H17 120.0 . . y
C17 C18 C19 119.8(2) . . y
C17 C18 H18 120.1 . . y
C19 C18 H18 120.1 . . y
C18 C19 C14 121.0(2) . . y
C18 C19 H19 119.5 . . y
C14 C19 H19 119.5 . . y
C21 C20 C25 118.02(17) . . y
C21 C20 C4 121.09(18) . . y
C25 C20 C4 120.86(17) . . y
C20 C21 C22 121.2(2) . . y
C20 C21 H21 119.4 . . y
C22 C21 H21 119.4 . . y
C23 C22 C21 119.7(2) . . y
C23 C22 H22 120.1 . . y
C21 C22 H22 120.1 . . y
C24 C23 C22 119.3(2) . . y
C24 C23 H23 120.4 . . y
C22 C23 H23 120.4 . . y
C23 C24 C25 121.0(2) . . y
C23 C24 H24 119.5 . . y
C25 C24 H24 119.5 . . y
C20 C25 C24 120.7(2) . . y
C20 C25 H25 119.6 . . y
C24 C25 H25 119.6 . . y
C27 C26 C31 117.90(17) . . y
C27 C26 C5 122.87(17) . . y
C31 C26 C5 119.22(16) . . y
C28 C27 C26 121.02(19) . . y
C28 C27 H27 119.5 . . y
C26 C27 H27 119.5 . . y
C29 C28 C27 120.27(18) . . y
C29 C28 H28 119.9 . . y
C27 C28 H28 119.9 . . y
C28 C29 C30 119.60(19) . . y
C28 C29 H29 120.2 . . y
C30 C29 H29 120.2 . . y
C31 C30 C29 120.07(19) . . y
C31 C30 H30 120.0 . . y
C29 C30 H30 120.0 . . y
C30 C31 C26 121.12(17) . . y
C30 C31 H31 119.4 . . y
C26 C31 H31 119.4 . . y
C33 C32 C37 118.43(18) . . y
C33 C32 C6 122.55(18) . . y
C37 C32 C6 118.91(19) . . y
C32 C33 C34 119.9(2) . . y
C32 C33 H33 120.0 . . y
C34 C33 H33 120.0 . . y
C35 C34 C33 120.0(2) . . y
C35 C34 H34 120.0 . . y
C33 C34 H34 120.0 . . y
C36 C35 C34 120.4(2) . . y
C36 C35 H35 119.8 . . y
C34 C35 H35 119.8 . . y
C35 C36 C37 120.0(2) . . y
C35 C36 H36 120.0 . . y
C37 C36 H36 120.0 . . y
C36 C37 C32 121.2(2) . . y
C36 C37 H37 119.4 . . y
C32 C37 H37 119.4 . . y
C43 C38 C39 118.89(17) . . y
C43 C38 C44 120.81(16) . . y
C39 C38 C44 120.28(15) . . y
C40 C39 C38 120.72(15) . . y
C40 C39 C45 120.46(15) . . y
C38 C39 C45 118.81(16) . . y
C39 C40 C41 119.84(15) . . y
C39 C40 C51 120.26(14) . . y
C41 C40 C51 119.89(16) . . y
C42 C41 C40 119.33(17) . . y
C42 C41 C57 118.92(14) . . y
C40 C41 C57 121.73(15) . . y
C43 C42 C41 119.98(15) . . y
C43 C42 C63 120.18(15) . . y
C41 C42 C63 119.78(16) . . y
C42 C43 C38 121.05(16) . . y
C42 C43 C69 120.30(14) . . y
C38 C43 C69 118.51(17) . . y
C38 C44 H44A 109.5 . . y
C38 C44 H44B 109.5 . . y
H44A C44 H44B 109.5 . . y
C38 C44 H44C 109.5 . . y
H44A C44 H44C 109.5 . . y
H44B C44 H44C 109.5 . . y
C46 C45 C50 118.48(17) . . y
C46 C45 C39 120.93(16) . . y
C50 C45 C39 120.55(17) . . y
C45 C46 C47 121.07(19) . . y
C45 C46 H46 119.5 . . y
C47 C46 H46 119.5 . . y
C48 C47 C46 120.0(2) . . y
C48 C47 H47 120.0 . . y
C46 C47 H47 120.0 . . y
C47 C48 C49 119.76(19) . . y
C47 C48 H48 120.1 . . y
C49 C48 H48 120.1 . . y
C48 C49 C50 120.2(2) . . y
C48 C49 H49 119.9 . . y
C50 C49 H49 119.9 . . y
C45 C50 C49 120.5(2) . . y
C45 C50 H50 119.8 . . y
C49 C50 H50 119.8 . . y
C56 C51 C52 118.15(16) . . y
C56 C51 C40 122.31(15) . . y
C52 C51 C40 119.54(16) . . y
C51 C52 C53 120.78(18) . . y
C51 C52 H52 119.6 . . y
C53 C52 H52 119.6 . . y
C54 C53 C52 120.40(17) . . y
C54 C53 H53 119.8 . . y
C52 C53 H53 119.8 . . y
C53 C54 C55 119.65(17) . . y
C53 C54 H54 120.2 . . y
C55 C54 H54 120.2 . . y
C54 C55 C56 119.84(18) . . y
C54 C55 H55 120.1 . . y
C56 C55 H55 120.1 . . y
C51 C56 C55 121.14(17) . . y
C51 C56 H56 119.4 . . y
C55 C56 H56 119.4 . . y
C62 C57 C58 117.73(17) . . y
C62 C57 C41 119.63(15) . . y
C58 C57 C41 122.59(16) . . y
C59 C58 C57 121.19(18) . . y
C59 C58 H58 119.4 . . y
C57 C58 H58 119.4 . . y
C58 C59 C60 120.24(18) . . y
C58 C59 H59 119.9 . . y
C60 C59 H59 119.9 . . y
C61 C60 C59 119.3(2) . . y
C61 C60 H60 120.3 . . y
C59 C60 H60 120.3 . . y
C60 C61 C62 120.22(19) . . y
C60 C61 H61 119.9 . . y
C62 C61 H61 119.9 . . y
C61 C62 C57 121.30(17) . . y
C61 C62 H62 119.3 . . y
C57 C62 H62 119.3 . . y
C64 C63 C68 118.00(17) . . y
C64 C63 C42 121.79(16) . . y
C68 C63 C42 120.21(15) . . y
C63 C64 C65 120.7(2) . . y
C63 C64 H64 119.6 . . y
C65 C64 H64 119.6 . . y
C66 C65 C64 120.6(2) . . y
C66 C65 H65 119.7 . . y
C64 C65 H65 119.7 . . y
C65 C66 C67 119.55(19) . . y
C65 C66 H66 120.2 . . y
C67 C66 H66 120.2 . . y
C66 C67 C68 120.2(2) . . y
C66 C67 H67 119.9 . . y
C68 C67 H67 119.9 . . y
C67 C68 C63 120.9(2) . . y
C67 C68 H68 119.6 . . y
C63 C68 H68 119.6 . . y
C74 C69 C70 118.96(18) . . y
C74 C69 C43 118.50(15) . . y
C70 C69 C43 122.53(17) . . y
C69 C70 C71 120.32(19) . . y
C69 C70 H70 119.8 . . y
C71 C70 H70 119.8 . . y
C72 C71 C70 119.90(19) . . y
C72 C71 H71 120.0 . . y
C70 C71 H71 120.0 . . y
C71 C72 C73 120.5(2) . . y
C71 C72 H72 119.8 . . y
C73 C72 H72 119.8 . . y
C72 C73 C74 119.2(2) . . y
C72 C73 H73 120.4 . . y
C74 C73 H73 120.4 . . y
C69 C74 C73 121.18(19) . . y
C69 C74 H74 119.4 . . y
C73 C74 H74 119.4 . . y
C76 C75 C76 121.4(4) . 3_556 y
C76 C75 H75 119.3 . . y
C76 C75 H75 119.3 3_556 . y
C77 C76 C75 119.3(3) . . y
C77 C76 H76 120.4 . . y
C75 C76 H76 120.4 . . y
C76 C77 C78 118.9(3) . . y
C76 C77 H77 120.5 . . y
C78 C77 H77 120.5 . . y
C77 C78 C77 121.7(4) . 3_556 y
C77 C78 H78 119.1 . . y
C77 C78 H78 119.1 3_556 . y

loop_
_geom_bond_atom_site_label_1
_geom_bond_atom_site_label_2
_geom_bond_distance
_geom_bond_site_symmetry_2
_geom_bond_publ_flag
C1 C6 1.394(3) . y
C1 C2 1.399(2) . y
C1 C7 1.513(2) . y
C2 C3 1.411(2) . y
C2 C8 1.491(3) . y
C3 C4 1.399(3) . y
C3 C14 1.500(2) . y
C4 C5 1.412(2) . y
C4 C20 1.500(2) . y
C5 C6 1.410(2) . y
C5 C26 1.497(3) . y
C6 C32 1.501(2) . y
C7 H7A 0.9800 . y
C7 H7B 0.9800 . y
C7 H7C 0.9800 . y
C8 C9 1.381(3) . y
C8 C13 1.398(3) . y
C9 C10 1.387(3) . y
C9 H9 0.9500 . y
C10 C11 1.367(4) . y
C10 H10 0.9500 . y
C11 C12 1.369(4) . y
C11 H11 0.9500 . y
C12 C13 1.379(3) . y
C12 H12 0.9500 . y
C13 H13 0.9500 . y
C14 C15 1.389(3) . y
C14 C19 1.389(3) . y
C15 C16 1.379(3) . y
C15 H15 0.9500 . y
C16 C17 1.373(3) . y
C16 H16 0.9500 . y
C17 C18 1.382(3) . y
C17 H17 0.9500 . y
C18 C19 1.385(3) . y
C18 H18 0.9500 . y
C19 H19 0.9500 . y
C20 C21 1.380(3) . y
C20 C25 1.385(3) . y
C21 C22 1.391(3) . y
C21 H21 0.9500 . y
C22 C23 1.388(4) . y
C22 H22 0.9500 . y
C23 C24 1.357(4) . y
C23 H23 0.9500 . y
C24 C25 1.387(3) . y
C24 H24 0.9500 . y
C25 H25 0.9500 . y
C26 C27 1.388(3) . y
C26 C31 1.393(3) . y
C27 C28 1.382(3) . y
C27 H27 0.9500 . y
C28 C29 1.378(3) . y
C28 H28 0.9500 . y
C29 C30 1.380(3) . y
C29 H29 0.9500 . y
C30 C31 1.380(3) . y
C30 H30 0.9500 . y
C31 H31 0.9500 . y
C32 C33 1.378(3) . y
C32 C37 1.392(3) . y
C33 C34 1.400(3) . y
C33 H33 0.9500 . y
C34 C35 1.373(4) . y
C34 H34 0.9500 . y
C35 C36 1.356(4) . y
C35 H35 0.9500 . y
C36 C37 1.376(3) . y
C36 H36 0.9500 . y
C37 H37 0.9500 . y
C38 C43 1.399(2) . y
C38 C39 1.403(2) . y
C38 C44 1.508(3) . y
C39 C40 1.400(3) . y
C39 C45 1.505(2) . y
C40 C41 1.412(2) . y
C40 C51 1.497(2) . y
C41 C42 1.405(2) . y
C41 C57 1.490(3) . y
C42 C43 1.396(3) . y
C42 C63 1.498(2) . y
C43 C69 1.504(2) . y
C44 H44A 0.9800 . y
C44 H44B 0.9800 . y
C44 H44C 0.9800 . y
C45 C46 1.374(3) . y
C45 C50 1.380(3) . y
C46 C47 1.386(3) . y
C46 H46 0.9500 . y
C47 C48 1.367(3) . y
C47 H47 0.9500 . y
C48 C49 1.370(3) . y
C48 H48 0.9500 . y
C49 C50 1.390(3) . y
C49 H49 0.9500 . y
C50 H50 0.9500 . y
C51 C56 1.378(3) . y
C51 C52 1.383(2) . y
C52 C53 1.389(3) . y
C52 H52 0.9500 . y
C53 C54 1.365(3) . y
C53 H53 0.9500 . y
C54 C55 1.377(3) . y
C54 H54 0.9500 . y
C55 C56 1.389(3) . y
C55 H55 0.9500 . y
C56 H56 0.9500 . y
C57 C62 1.386(2) . y
C57 C58 1.389(2) . y
C58 C59 1.379(3) . y
C58 H58 0.9500 . y
C59 C60 1.382(3) . y
C59 H59 0.9500 . y
C60 C61 1.376(3) . y
C60 H60 0.9500 . y
C61 C62 1.381(3) . y
C61 H61 0.9500 . y
C62 H62 0.9500 . y
C63 C64 1.380(2) . y
C63 C68 1.389(3) . y
C64 C65 1.391(3) . y
C64 H64 0.9500 . y
C65 C66 1.361(3) . y
C65 H65 0.9500 . y
C66 C67 1.374(3) . y
C66 H66 0.9500 . y
C67 C68 1.383(3) . y
C67 H67 0.9500 . y
C68 H68 0.9500 . y
C69 C74 1.371(3) . y
C69 C70 1.381(2) . y
C70 C71 1.389(3) . y
C70 H70 0.9500 . y
C71 C72 1.366(3) . y
C71 H71 0.9500 . y
C72 C73 1.378(3) . y
C72 H72 0.9500 . y
C73 C74 1.385(3) . y
C73 H73 0.9500 . y
C74 H74 0.9500 . y
C75 C76 1.3858(7) . y
C75 C76 1.3858(7) 3_556 y
C75 H75 0.9500 . y
C76 C77 1.3850(8) . y
C76 H76 0.9500 . y
C77 C78 1.3862(8) . y
C77 H77 0.9500 . y
C78 C77 1.3862(8) 3_556 y
C78 H78 0.9500 . y

loop_
_geom_torsion_atom_site_label_1
_geom_torsion_atom_site_label_2
_geom_torsion_atom_site_label_3
_geom_torsion_atom_site_label_4
_geom_torsion
_geom_torsion_site_symmetry_1
_geom_torsion_site_symmetry_4
_geom_torsion_publ_flag
C6 C1 C2 C3 0.3(3) . . y
C7 C1 C2 C3 -179.65(18) . . y
C6 C1 C2 C8 179.55(17) . . y
C7 C1 C2 C8 -0.4(3) . . y
C1 C2 C3 C4 -5.3(3) . . y
C8 C2 C3 C4 175.42(17) . . y
C1 C2 C3 C14 170.85(17) . . y
C8 C2 C3 C14 -8.4(3) . . y
C2 C3 C4 C5 3.9(3) . . y
C14 C3 C4 C5 -172.22(17) . . y
C2 C3 C4 C20 -175.75(17) . . y
C14 C3 C4 C20 8.1(3) . . y
C3 C4 C5 C6 2.4(3) . . y
C20 C4 C5 C6 -177.91(17) . . y
C3 C4 C5 C26 -175.40(17) . . y
C20 C4 C5 C26 4.3(3) . . y
C2 C1 C6 C5 6.2(3) . . y
C7 C1 C6 C5 -173.87(18) . . y
C2 C1 C6 C32 -174.02(17) . . y
C7 C1 C6 C32 5.9(3) . . y
C4 C5 C6 C1 -7.5(3) . . y
C26 C5 C6 C1 170.25(17) . . y
C4 C5 C6 C32 172.71(17) . . y
C26 C5 C6 C32 -9.5(3) . . y
C1 C2 C8 C9 -97.9(2) . . y
C3 C2 C8 C9 81.4(2) . . y
C1 C2 C8 C13 81.2(2) . . y
C3 C2 C8 C13 -99.5(2) . . y
C13 C8 C9 C10 2.0(3) . . y
C2 C8 C9 C10 -178.91(17) . . y
C8 C9 C10 C11 0.3(3) . . y
C9 C10 C11 C12 -2.2(3) . . y
C10 C11 C12 C13 1.8(3) . . y
C11 C12 C13 C8 0.6(3) . . y
C9 C8 C13 C12 -2.4(3) . . y
C2 C8 C13 C12 178.48(17) . . y
C4 C3 C14 C15 58.8(2) . . y
C2 C3 C14 C15 -117.36(19) . . y
C4 C3 C14 C19 -123.3(2) . . y
C2 C3 C14 C19 60.5(3) . . y
C19 C14 C15 C16 0.6(3) . . y
C3 C14 C15 C16 178.58(18) . . y
C14 C15 C16 C17 -0.6(3) . . y
C15 C16 C17 C18 0.0(3) . . y
C16 C17 C18 C19 0.7(3) . . y
C17 C18 C19 C14 -0.7(3) . . y
C15 C14 C19 C18 0.0(3) . . y
C3 C14 C19 C18 -177.88(18) . . y
C3 C4 C20 C21 -113.5(2) . . y
C5 C4 C20 C21 66.9(3) . . y
C3 C4 C20 C25 68.6(3) . . y
C5 C4 C20 C25 -111.1(2) . . y
C25 C20 C21 C22 1.3(3) . . y
C4 C20 C21 C22 -176.7(2) . . y
C20 C21 C22 C23 0.0(4) . . y
C21 C22 C23 C24 -0.9(4) . . y
C22 C23 C24 C25 0.3(4) . . y
C21 C20 C25 C24 -1.8(3) . . y
C4 C20 C25 C24 176.2(2) . . y
C23 C24 C25 C20 1.0(4) . . y
C6 C5 C26 C27 61.3(2) . . y
C4 C5 C26 C27 -120.91(19) . . y
C6 C5 C26 C31 -119.99(19) . . y
C4 C5 C26 C31 57.8(2) . . y
C31 C26 C27 C28 -1.0(3) . . y
C5 C26 C27 C28 177.70(17) . . y
C26 C27 C28 C29 0.1(3) . . y
C27 C28 C29 C30 0.9(3) . . y
C28 C29 C30 C31 -1.0(3) . . y
C29 C30 C31 C26 0.1(3) . . y
C27 C26 C31 C30 0.9(3) . . y
C5 C26 C31 C30 -177.83(16) . . y
C1 C6 C32 C33 -99.1(2) . . y
C5 C6 C32 C33 80.6(2) . . y
C1 C6 C32 C37 76.9(2) . . y
C5 C6 C32 C37 -103.3(2) . . y
C37 C32 C33 C34 1.5(3) . . y
C6 C32 C33 C34 177.52(18) . . y
C32 C33 C34 C35 0.2(3) . . y
C33 C34 C35 C36 -1.3(3) . . y
C34 C35 C36 C37 0.6(3) . . y
C35 C36 C37 C32 1.2(3) . . y
C33 C32 C37 C36 -2.2(3) . . y
C6 C32 C37 C36 -178.38(17) . . y
C43 C38 C39 C40 1.5(3) . . y
C44 C38 C39 C40 179.91(17) . . y
C43 C38 C39 C45 -178.81(15) . . y
C44 C38 C39 C45 -0.4(3) . . y
C38 C39 C40 C41 2.4(2) . . y
C45 C39 C40 C41 -177.36(15) . . y
C38 C39 C40 C51 -176.84(15) . . y
C45 C39 C40 C51 3.4(2) . . y
C39 C40 C41 C42 -4.7(2) . . y
C51 C40 C41 C42 174.45(15) . . y
C39 C40 C41 C57 173.38(15) . . y
C51 C40 C41 C57 -7.4(2) . . y
C40 C41 C42 C43 3.3(2) . . y
C57 C41 C42 C43 -174.85(14) . . y
C40 C41 C42 C63 -173.91(15) . . y
C57 C41 C42 C63 7.9(2) . . y
C41 C42 C43 C38 0.5(2) . . y
C63 C42 C43 C38 177.74(15) . . y
C41 C42 C43 C69 -175.20(15) . . y
C63 C42 C43 C69 2.0(2) . . y
C39 C38 C43 C42 -2.9(3) . . y
C44 C38 C43 C42 178.65(17) . . y
C39 C38 C43 C69 172.87(15) . . y
C44 C38 C43 C69 -5.6(3) . . y
C40 C39 C45 C46 -90.1(2) . . y
C38 C39 C45 C46 90.1(2) . . y
C40 C39 C45 C50 91.9(2) . . y
C38 C39 C45 C50 -87.8(2) . . y
C50 C45 C46 C47 1.0(3) . . y
C39 C45 C46 C47 -177.0(2) . . y
C45 C46 C47 C48 -0.5(4) . . y
C46 C47 C48 C49 0.1(4) . . y
C47 C48 C49 C50 -0.2(4) . . y
C46 C45 C50 C49 -1.1(3) . . y
C39 C45 C50 C49 176.9(2) . . y
C48 C49 C50 C45 0.7(4) . . y
C39 C40 C51 C56 -91.1(2) . . y
C41 C40 C51 C56 89.7(2) . . y
C39 C40 C51 C52 88.8(2) . . y
C41 C40 C51 C52 -90.4(2) . . y
C56 C51 C52 C53 -1.9(3) . . y
C40 C51 C52 C53 178.19(18) . . y
C51 C52 C53 C54 0.5(3) . . y
C52 C53 C54 C55 1.2(3) . . y
C53 C54 C55 C56 -1.5(3) . . y
C52 C51 C56 C55 1.7(3) . . y
C40 C51 C56 C55 -178.48(18) . . y
C54 C55 C56 C51 0.0(3) . . y
C42 C41 C57 C62 69.4(2) . . y
C40 C41 C57 C62 -108.76(18) . . y
C42 C41 C57 C58 -107.85(19) . . y
C40 C41 C57 C58 74.0(2) . . y
C62 C57 C58 C59 -0.2(3) . . y
C41 C57 C58 C59 177.05(17) . . y
C57 C58 C59 C60 0.3(3) . . y
C58 C59 C60 C61 -0.4(3) . . y
C59 C60 C61 C62 0.4(3) . . y
C60 C61 C62 C57 -0.4(3) . . y
C58 C57 C62 C61 0.3(3) . . y
C41 C57 C62 C61 -177.05(16) . . y
C43 C42 C63 C64 74.6(2) . . y
C41 C42 C63 C64 -108.2(2) . . y
C43 C42 C63 C68 -104.3(2) . . y
C41 C42 C63 C68 72.9(2) . . y
C68 C63 C64 C65 0.1(3) . . y
C42 C63 C64 C65 -178.8(2) . . y
C63 C64 C65 C66 0.1(4) . . y
C64 C65 C66 C67 -0.5(4) . . y
C65 C66 C67 C68 0.7(4) . . y
C66 C67 C68 C63 -0.5(4) . . y
C64 C63 C68 C67 0.1(3) . . y
C42 C63 C68 C67 179.1(2) . . y
C42 C43 C69 C74 91.8(2) . . y
C38 C43 C69 C74 -84.0(2) . . y
C42 C43 C69 C70 -89.2(2) . . y
C38 C43 C69 C70 94.9(2) . . y
C74 C69 C70 C71 0.8(3) . . y
C43 C69 C70 C71 -178.12(18) . . y
C69 C70 C71 C72 -0.3(3) . . y
C70 C71 C72 C73 -0.7(4) . . y
C71 C72 C73 C74 1.0(4) . . y
C70 C69 C74 C73 -0.5(3) . . y
C43 C69 C74 C73 178.5(2) . . y
C72 C73 C74 C69 -0.4(4) . . y
C76 C75 C76 C77 -3.1(2) 3_556 . y
C75 C76 C77 C78 6.2(5) . . y
C76 C77 C78 C77 -3.1(2) . 3_556 y
